data_4512565
loop_
_publ_author_name
'Paraschiv, Carmen'
'Cucos, Andrei'
'Shova, Sergiu'
'Madalan, Augustin M.'
'Maxim, Catalin'
'Visinescu, Diana'
'Cojocaru, Bogdan'
'Parvulescu, Vasile I.'
'Andruh, Marius'

_publ_section_title
;
 New Zn(II) Coordination Polymers Constructed from Amino-Alcohols and
 Aromatic Dicarboxylic Acids: Synthesis, Structure, Photocatalytic
 Properties, and Solid-State Conversion to ZnO
;
_journal_issue 2
_journal_name_full 'Crystal Growth &amp; Design'
_journal_page_first 799
_journal_paper_doi 10.1021/cg501604c
_journal_volume 15
_journal_year 2015
_chemical_formula_sum 'C32 H34 N2 O16 Zn3'
_chemical_formula_weight 898.72
_chemical_name_systematic
;
 ?
;
_space_group_IT_number 14
_symmetry_cell_setting monoclinic
_symmetry_space_group_name_Hall '-P 2yn'
_symmetry_space_group_name_H-M 'P 1 21/n 1'
_atom_sites_solution_hydrogens geom
_atom_sites_solution_primary direct
_atom_sites_solution_secondary difmap
_audit_creation_method SHELXL-97
_cell_angle_alpha 90.00
_cell_angle_beta 101.588(4)
_cell_angle_gamma 90.00
_cell_formula_units_Z 2
_cell_length_a 9.9286(5)
_cell_length_b 16.0382(10)
_cell_length_c 10.6658(5)
_cell_measurement_reflns_used 19732
_cell_measurement_temperature 173
_cell_measurement_theta_max 33.42
_cell_measurement_theta_min 2.45
_cell_volume 1663.77(16)
_computing_cell_refinement X-Area
_computing_data_collection X-Area
_computing_data_reduction X-Area
_computing_structure_refinement 'SHELXL-97 (Sheldrick, 1997)'
_computing_structure_solution 'SHELXS-97 (Sheldrick, 1997)'
_diffrn_ambient_temperature 173
_diffrn_measured_fraction_theta_full 0.988
_diffrn_measured_fraction_theta_max 0.988
_diffrn_measurement_device_type 'STOE IPDS II'
_diffrn_measurement_method 'omega scans'
_diffrn_radiation_monochromator graphite
_diffrn_radiation_source 'fine-focus sealed tube'
_diffrn_radiation_type MoK\a
_diffrn_radiation_wavelength 0.71073
_diffrn_reflns_av_R_equivalents 0.1074
_diffrn_reflns_av_sigmaI/netI 0.0731
_diffrn_reflns_limit_h_max 15
_diffrn_reflns_limit_h_min -15
_diffrn_reflns_limit_k_max 24
_diffrn_reflns_limit_k_min -24
_diffrn_reflns_limit_l_max 16
_diffrn_reflns_limit_l_min -16
_diffrn_reflns_number 28902
_diffrn_reflns_theta_full 33.42
_diffrn_reflns_theta_max 33.42
_diffrn_reflns_theta_min 2.45
_exptl_absorpt_coefficient_mu 2.227
_exptl_absorpt_correction_T_max 0.8197
_exptl_absorpt_correction_T_min 0.6302
_exptl_absorpt_correction_type multi-scan
_exptl_absorpt_process_details
;
[c.f. r.h. blessing, acta cryst. (1995), a51, 33-38]
;
_exptl_crystal_colour colorless
_exptl_crystal_density_diffrn 1.794
_exptl_crystal_density_meas 'not measured'
_exptl_crystal_density_method 'not measured'
_exptl_crystal_description prism
_exptl_crystal_F_000 916
_exptl_crystal_size_max 0.3
_exptl_crystal_size_mid 0.1
_exptl_crystal_size_min 0.02
_refine_diff_density_max 1.231
_refine_diff_density_min -1.397
_refine_diff_density_rms 0.170
_refine_ls_extinction_coef 0.0068(10)
_refine_ls_extinction_expression Fc^*^=kFc[1+0.001xFc^2^\l^3^/sin(2\q)]^-1/4^
_refine_ls_extinction_method SHELXL
_refine_ls_goodness_of_fit_ref 1.021
_refine_ls_hydrogen_treatment mixed
_refine_ls_matrix_type full
_refine_ls_number_parameters 251
_refine_ls_number_reflns 6414
_refine_ls_number_restraints 0
_refine_ls_restrained_S_all 1.021
_refine_ls_R_factor_all 0.1014
_refine_ls_R_factor_gt 0.0480
_refine_ls_shift/su_max 0.000
_refine_ls_shift/su_mean 0.000
_refine_ls_structure_factor_coef Fsqd
_refine_ls_weighting_details 'calc w=1/[\s^2^(Fo^2^)+(0.0669P)^2^+0.5467P] where P=(Fo^2^+2Fc^2^)/3'
_refine_ls_weighting_scheme calc
_refine_ls_wR_factor_gt 0.1081
_refine_ls_wR_factor_ref 0.1419
_reflns_number_gt 3774
_reflns_number_total 6414
_reflns_threshold_expression >2sigma(I)
_cod_data_source_file cg501604c_si_005.cif
_cod_data_source_block shelxl
_cod_depositor_comments
;
The following automatic conversions were performed:

'_symmetry_cell_setting' value 'Monoclinic' changed to 'monoclinic'
according to
/home/saulius/struct/COD-crude-data--automatic-downloads/rss-feeds/ACS/lib/dictionaries/cif_core.dic
dictionary named 'cif_core.dic' version 2.4.2 from 2011-04-26.

Automatic conversion script
Id: cif_fix_values 2935 2014-11-11 08:27:57Z andrius 

 Adding full bibliography for 4512564--4512566.cif.
;
_cod_original_cell_volume 1663.77(15)
_cod_original_sg_symbol_H-M P21/n
_cod_database_code 4512565

loop_
_symmetry_equiv_pos_as_xyz
'x, y, z'
'-x+1/2, y+1/2, -z+1/2'
'-x, -y, -z'
'x-1/2, -y-1/2, z-1/2'

loop_
_atom_site_label
_atom_site_type_symbol
_atom_site_fract_x
_atom_site_fract_y
_atom_site_fract_z
_atom_site_U_iso_or_equiv
_atom_site_adp_type
_atom_site_occupancy
_atom_site_symmetry_multiplicity
_atom_site_calc_flag
_atom_site_refinement_flags
C1 C 0.2845(4) 0.0403(2) 0.6004(4) 0.0311(7) Uani 1 1 d .
H1A H 0.3504 0.0084 0.6612 0.037 Uiso 1 1 calc R
H1B H 0.2347 0.0768 0.6477 0.037 Uiso 1 1 calc R
C2 C 0.3584(4) 0.0915(3) 0.5148(4) 0.0342(8) Uani 1 1 d .
H2A H 0.4027 0.1391 0.5619 0.041 Uiso 1 1 calc R
H2B H 0.4287 0.0578 0.4882 0.041 Uiso 1 1 calc R
C3 C 0.3268(4) 0.1750(2) 0.3211(4) 0.0333(8) Uani 1 1 d .
H3A H 0.3863 0.1417 0.2793 0.040 Uiso 1 1 calc R
H3B H 0.3835 0.2154 0.3754 0.040 Uiso 1 1 calc R
C4 C 0.2225(5) 0.2208(2) 0.2201(4) 0.0350(9) Uani 1 1 d .
H4A H 0.2704 0.2556 0.1688 0.042 Uiso 1 1 calc R
H4B H 0.1676 0.1807 0.1638 0.042 Uiso 1 1 calc R
C5 C 0.3067(3) -0.01471(19) 0.1678(3) 0.0201(5) Uani 1 1 d .
C6 C 0.4048(3) -0.00977(19) 0.0778(3) 0.0211(6) Uani 1 1 d .
C7 C 0.5207(4) -0.0599(2) 0.0963(3) 0.0237(6) Uani 1 1 d .
H7 H 0.5344 -0.0999 0.1608 0.028 Uiso 1 1 calc R
C8 C 0.3833(4) 0.0503(2) -0.0183(3) 0.0238(6) Uani 1 1 d .
H8 H 0.3054 0.0839 -0.0303 0.029 Uiso 1 1 calc R
C9 C -0.1090(3) 0.10216(18) 0.2058(3) 0.0183(5) Uani 1 1 d .
C10 C -0.2120(3) 0.16720(18) 0.2255(3) 0.0201(6) Uani 1 1 d .
C11 C -0.2116(4) 0.1964(2) 0.3487(3) 0.0236(6) Uani 1 1 d .
H11 H -0.1518 0.1735 0.4186 0.028 Uiso 1 1 calc R
C12 C -0.3010(4) 0.2598(2) 0.3665(3) 0.0237(6) Uani 1 1 d .
H12 H -0.3009 0.2793 0.4487 0.028 Uiso 1 1 calc R
C13 C -0.3902(3) 0.29450(19) 0.2631(3) 0.0207(6) Uani 1 1 d .
C14 C -0.3925(4) 0.2632(2) 0.1403(3) 0.0253(6) Uani 1 1 d .
H14 H -0.4542 0.2848 0.0706 0.030 Uiso 1 1 calc R
C15 C -0.3028(4) 0.2000(2) 0.1223(3) 0.0258(6) Uani 1 1 d .
H15 H -0.3040 0.1798 0.0404 0.031 Uiso 1 1 calc R
C16 C -0.4751(3) 0.36934(18) 0.2835(3) 0.0190(5) Uani 1 1 d .
N1 N 0.2582(3) 0.12057(18) 0.4005(3) 0.0259(6) Uani 1 1 d .
O1 O 0.1917(3) -0.01409(17) 0.5209(2) 0.0279(5) Uani 1 1 d .
O2 O 0.1353(4) 0.2711(2) 0.2795(4) 0.0511(9) Uani 1 1 d .
H2 H 0.1459 0.3203 0.2629 0.077 Uiso 1 1 calc R
O3 O 0.1897(2) 0.02119(14) 0.1385(2) 0.0201(4) Uani 1 1 d .
O4 O 0.3443(3) -0.04867(17) 0.2750(2) 0.0286(5) Uani 1 1 d .
O5 O -0.0987(3) 0.08560(14) 0.0936(2) 0.0232(5) Uani 1 1 d .
O6 O -0.0378(3) 0.06872(14) 0.3064(2) 0.0230(5) Uani 1 1 d .
O7 O -0.5611(3) 0.39508(14) 0.1872(2) 0.0245(5) Uani 1 1 d .
O8 O -0.4525(3) 0.40088(14) 0.3935(2) 0.0241(5) Uani 1 1 d .
Zn1 Zn 0.0000 0.0000 0.0000 0.01596(12) Uani 1 2 d S
Zn2 Zn 0.14573(4) 0.00925(2) 0.32309(3) 0.01750(11) Uani 1 1 d .
H1N H 0.195(6) 0.157(3) 0.434(5) 0.040(13) Uiso 1 1 d .
H1O H 0.124(6) -0.035(3) 0.568(5) 0.041(13) Uiso 1 1 d .

loop_
_atom_site_aniso_label
_atom_site_aniso_U_11
_atom_site_aniso_U_22
_atom_site_aniso_U_33
_atom_site_aniso_U_23
_atom_site_aniso_U_13
_atom_site_aniso_U_12
C1 0.0341(19) 0.0328(18) 0.0244(16) -0.0034(13) 0.0013(14) -0.0026(14)
C2 0.0319(19) 0.0344(19) 0.0342(19) 0.0011(15) 0.0016(15) -0.0048(15)
C3 0.037(2) 0.0284(17) 0.0358(19) 0.0008(14) 0.0101(16) -0.0113(15)
C4 0.054(3) 0.0244(16) 0.0275(18) 0.0014(13) 0.0116(17) -0.0049(16)
C5 0.0202(13) 0.0208(13) 0.0208(13) -0.0025(10) 0.0075(10) -0.0017(11)
C6 0.0196(13) 0.0212(13) 0.0235(14) -0.0017(11) 0.0064(11) -0.0008(11)
C7 0.0239(16) 0.0254(14) 0.0229(14) 0.0037(11) 0.0074(12) 0.0007(12)
C8 0.0217(15) 0.0259(15) 0.0245(15) 0.0017(11) 0.0060(12) 0.0012(12)
C9 0.0189(14) 0.0157(12) 0.0212(13) 0.0005(10) 0.0063(10) 0.0000(10)
C10 0.0228(15) 0.0161(12) 0.0223(14) -0.0025(10) 0.0064(11) 0.0016(10)
C11 0.0292(17) 0.0204(13) 0.0204(14) 0.0000(11) 0.0031(12) 0.0063(12)
C12 0.0300(17) 0.0216(14) 0.0205(14) -0.0018(11) 0.0076(12) 0.0045(12)
C13 0.0210(14) 0.0175(13) 0.0243(14) -0.0035(10) 0.0064(11) -0.0001(10)
C14 0.0272(16) 0.0238(15) 0.0241(15) -0.0022(11) 0.0031(12) 0.0066(12)
C15 0.0313(18) 0.0237(14) 0.0214(14) -0.0028(11) 0.0033(12) 0.0071(13)
C16 0.0210(14) 0.0130(11) 0.0241(14) -0.0029(10) 0.0073(11) -0.0027(10)
N1 0.0278(15) 0.0235(13) 0.0263(14) -0.0010(10) 0.0050(11) -0.0028(11)
O1 0.0318(13) 0.0327(12) 0.0192(10) 0.0016(9) 0.0049(9) -0.0078(10)
O2 0.074(3) 0.0314(15) 0.050(2) 0.0026(13) 0.0195(18) 0.0096(16)
O3 0.0194(10) 0.0202(9) 0.0227(10) -0.0040(8) 0.0086(8) -0.0006(8)
O4 0.0282(13) 0.0358(13) 0.0232(11) 0.0025(10) 0.0083(10) 0.0004(10)
O5 0.0272(12) 0.0224(10) 0.0216(11) -0.0019(8) 0.0082(9) 0.0055(9)
O6 0.0231(12) 0.0224(10) 0.0242(11) 0.0032(8) 0.0062(9) 0.0062(9)
O7 0.0263(12) 0.0177(10) 0.0275(11) -0.0020(8) 0.0007(9) 0.0050(9)
O8 0.0295(13) 0.0190(10) 0.0243(11) -0.0035(8) 0.0067(9) 0.0036(9)
Zn1 0.0180(2) 0.0150(2) 0.0163(2) -0.00034(15) 0.00679(16) -0.00031(16)
Zn2 0.01854(18) 0.01694(17) 0.01798(17) 0.00018(12) 0.00595(12) -0.00055(12)

loop_
_atom_type_symbol
_atom_type_description
_atom_type_scat_dispersion_real
_atom_type_scat_dispersion_imag
_atom_type_scat_source
C C 0.0033 0.0016 'International Tables Vol C Tables 4.2.6.8 and 6.1.1.4'
H H 0.0000 0.0000 'International Tables Vol C Tables 4.2.6.8 and 6.1.1.4'
N N 0.0061 0.0033 'International Tables Vol C Tables 4.2.6.8 and 6.1.1.4'
O O 0.0106 0.0060 'International Tables Vol C Tables 4.2.6.8 and 6.1.1.4'
Zn Zn 0.2839 1.4301 'International Tables Vol C Tables 4.2.6.8 and 6.1.1.4'

loop_
_geom_angle_atom_site_label_1
_geom_angle_atom_site_label_2
_geom_angle_atom_site_label_3
_geom_angle
_geom_angle_site_symmetry_1
_geom_angle_site_symmetry_3
O1 C1 C2 107.9(3) . .
O1 C1 H1A 110.1 . .
C2 C1 H1A 110.1 . .
O1 C1 H1B 110.1 . .
C2 C1 H1B 110.1 . .
H1A C1 H1B 108.4 . .
N1 C2 C1 109.7(3) . .
N1 C2 H2A 109.7 . .
C1 C2 H2A 109.7 . .
N1 C2 H2B 109.7 . .
C1 C2 H2B 109.7 . .
H2A C2 H2B 108.2 . .
N1 C3 C4 111.4(3) . .
N1 C3 H3A 109.3 . .
C4 C3 H3A 109.3 . .
N1 C3 H3B 109.3 . .
C4 C3 H3B 109.3 . .
H3A C3 H3B 108.0 . .
O2 C4 C3 110.3(3) . .
O2 C4 H4A 109.6 . .
C3 C4 H4A 109.6 . .
O2 C4 H4B 109.6 . .
C3 C4 H4B 109.6 . .
H4A C4 H4B 108.1 . .
O4 C5 O3 120.6(3) . .
O4 C5 C6 119.6(3) . .
O3 C5 C6 119.7(3) . .
O4 C5 Zn2 65.42(18) . .
O3 C5 Zn2 55.50(15) . .
C6 C5 Zn2 168.2(2) . .
C7 C6 C8 120.5(3) . .
C7 C6 C5 120.3(3) . .
C8 C6 C5 119.0(3) . .
C6 C7 C8 119.9(3) . 3_655
C6 C7 H7 120.1 . .
C8 C7 H7 120.1 3_655 .
C6 C8 C7 119.6(3) . 3_655
C6 C8 H8 120.2 . .
C7 C8 H8 120.2 3_655 .
O5 C9 O6 125.2(3) . .
O5 C9 C10 118.0(3) . .
O6 C9 C10 116.8(3) . .
C15 C10 C11 120.1(3) . .
C15 C10 C9 120.4(3) . .
C11 C10 C9 119.4(3) . .
C12 C11 C10 119.6(3) . .
C12 C11 H11 120.2 . .
C10 C11 H11 120.2 . .
C13 C12 C11 120.6(3) . .
C13 C12 H12 119.7 . .
C11 C12 H12 119.7 . .
C12 C13 C14 119.3(3) . .
C12 C13 C16 119.4(3) . .
C14 C13 C16 121.1(3) . .
C15 C14 C13 120.1(3) . .
C15 C14 H14 119.9 . .
C13 C14 H14 119.9 . .
C10 C15 C14 120.2(3) . .
C10 C15 H15 119.9 . .
C14 C15 H15 119.9 . .
O8 C16 O7 126.3(3) . .
O8 C16 C13 117.1(3) . .
O7 C16 C13 116.6(3) . .
C3 N1 C2 110.3(3) . .
C3 N1 Zn2 121.9(2) . .
C2 N1 Zn2 105.2(2) . .
C3 N1 H1N 105(3) . .
C2 N1 H1N 105(3) . .
Zn2 N1 H1N 108(3) . .
C1 O1 Zn2 118.3(2) . .
C1 O1 H1O 110(3) . .
Zn2 O1 H1O 123(3) . .
C4 O2 H2 109.5 . .
C5 O3 Zn2 94.55(18) . .
C5 O3 Zn1 135.8(2) . .
Zn2 O3 Zn1 107.85(10) . .
C5 O4 Zn2 85.2(2) . .
C9 O5 Zn1 138.1(2) . .
C9 O6 Zn2 127.2(2) . .
C16 O7 Zn2 123.2(2) . 2_455
C16 O8 Zn1 143.8(2) . 2_455
O5 Zn1 O5 180.00(16) 3 .
O5 Zn1 O8 93.63(10) 3 4_665
O5 Zn1 O8 86.37(10) . 4_665
O5 Zn1 O8 86.37(10) 3 2_445
O5 Zn1 O8 93.63(10) . 2_445
O8 Zn1 O8 180.00(8) 4_665 2_445
O5 Zn1 O3 89.87(9) 3 3
O5 Zn1 O3 90.13(9) . 3
O8 Zn1 O3 90.51(9) 4_665 3
O8 Zn1 O3 89.49(9) 2_445 3
O5 Zn1 O3 90.13(9) 3 .
O5 Zn1 O3 89.87(9) . .
O8 Zn1 O3 89.49(9) 4_665 .
O8 Zn1 O3 90.51(9) 2_445 .
O3 Zn1 O3 180.00(10) 3 .
O7 Zn2 O6 93.74(10) 2_445 .
O7 Zn2 O1 84.05(10) 2_445 .
O6 Zn2 O1 100.46(10) . .
O7 Zn2 O3 101.23(9) 2_445 .
O6 Zn2 O3 103.05(9) . .
O1 Zn2 O3 155.47(10) . .
O7 Zn2 N1 160.88(11) 2_445 .
O6 Zn2 N1 91.78(11) . .
O1 Zn2 N1 76.95(11) . .
O3 Zn2 N1 95.31(10) . .
O7 Zn2 O4 89.29(10) 2_445 .
O6 Zn2 O4 162.18(9) . .
O1 Zn2 O4 97.32(10) . .
O3 Zn2 O4 59.16(9) . .
N1 Zn2 O4 91.03(11) . .
O7 Zn2 C5 97.87(10) 2_445 .
O6 Zn2 C5 132.95(10) . .
O1 Zn2 C5 125.96(11) . .
O3 Zn2 C5 29.95(9) . .
N1 Zn2 C5 91.66(11) . .
O4 Zn2 C5 29.33(9) . .

loop_
_geom_bond_atom_site_label_1
_geom_bond_atom_site_label_2
_geom_bond_distance
_geom_bond_site_symmetry_2
C1 O1 1.419(4) .
C1 C2 1.521(6) .
C1 H1A 0.9700 .
C1 H1B 0.9700 .
C2 N1 1.486(5) .
C2 H2A 0.9700 .
C2 H2B 0.9700 .
C3 N1 1.475(5) .
C3 C4 1.524(6) .
C3 H3A 0.9700 .
C3 H3B 0.9700 .
C4 O2 1.422(5) .
C4 H4A 0.9700 .
C4 H4B 0.9700 .
C5 O4 1.254(4) .
C5 O3 1.277(4) .
C5 C6 1.501(4) .
C5 Zn2 2.551(3) .
C6 C7 1.385(5) .
C6 C8 1.391(5) .
C7 C8 1.395(5) 3_655
C7 H7 0.9300 .
C8 C7 1.395(5) 3_655
C8 H8 0.9300 .
C9 O5 1.250(4) .
C9 O6 1.278(4) .
C9 C10 1.505(4) .
C10 C15 1.380(5) .
C10 C11 1.394(4) .
C11 C12 1.388(4) .
C11 H11 0.9300 .
C12 C13 1.385(5) .
C12 H12 0.9300 .
C13 C14 1.398(4) .
C13 C16 1.508(4) .
C14 C15 1.387(5) .
C14 H14 0.9300 .
C15 H15 0.9300 .
C16 O8 1.256(4) .
C16 O7 1.266(4) .
N1 Zn2 2.179(3) .
N1 H1N 0.98(5) .
O1 Zn2 2.101(2) .
O1 H1O 0.98(6) .
O2 H2 0.8200 .
O3 Zn2 2.109(2) .
O3 Zn1 2.175(2) .
O4 Zn2 2.328(3) .
O5 Zn1 2.058(2) .
O6 Zn2 2.033(2) .
O7 Zn2 2.008(2) 2_455
O8 Zn1 2.063(2) 2_455
Zn1 O5 2.058(2) 3
Zn1 O8 2.063(2) 4_665
Zn1 O8 2.063(2) 2_445
Zn1 O3 2.175(2) 3
Zn2 O7 2.008(2) 2_445
